data_7719237
loop_
_publ_author_name
'Gokhfeld, Yulia S.'
'Kazak, Natalia V.'
'Tarasova, Anastasia S.'
'Sukhikh, Aleksandr S.'
'Velikanov, Dmitry A.'
'Eremin, Evgeniy V.'
'Kondratev, Oleg A.'
'Belyaeva, Anna O.'
'Gavrilkin, Sergey Yu'
'Vasiliev, Alexander D.'
'Ovchinnikov, Sergey G.'

_publ_section_title
;
 Magnetic order in disordered NiCr(BO<sub>3</sub>)O.
;
_journal_issue 35
_journal_name_full 'Dalton transactions (Cambridge, England : 2003)'
_journal_page_first 13271
_journal_page_last 13281
_journal_paper_doi 10.1039/d5dt01230a
_journal_volume 54
_journal_year 2025
_chemical_formula_moiety 'B Cr Ni O4'
_chemical_formula_sum 'B Cr Ni O4'
_chemical_formula_weight 185.52
_space_group_crystal_system orthorhombic
_space_group_IT_number 62
_space_group_name_Hall '-P 2c 2ab'
_space_group_name_H-M_alt 'P b n m'
_atom_sites_solution_primary direct
_audit_creation_date 2025-05-15
_audit_creation_method
;
Olex2 1.5
(compiled 2025.04.05 svn.rf049d14d for OlexSys, GUI svn.r7224)
;
_audit_update_record
;
2025-05-15 deposited with the CCDC.	2025-07-29 downloaded from the CCDC.
;
_cell_angle_alpha 90
_cell_angle_beta 90
_cell_angle_gamma 90
_cell_formula_units_Z 4
_cell_length_a 9.3438(13)
_cell_length_b 9.0908(13)
_cell_length_c 3.0507(4)
_cell_measurement_reflns_used 3122
_cell_measurement_temperature 300
_cell_measurement_theta_max 33.17
_cell_measurement_theta_min 3.12
_cell_volume 259.13(6)
_computing_cell_refinement 'SAINT V8.40A'
_computing_data_collection 'Bruker APEX3 V2019.1-0'
_computing_data_reduction 'SAINT V8.40A'
_computing_molecular_graphics 'Olex2 v.1.5(Dolomanov et al., 2009)'
_computing_publication_material 'Olex2 v.1.5(Dolomanov et al., 2009)'
_computing_structure_refinement 'SHELXL 2019/3'
_computing_structure_solution 'SHELXT 2018/2'
_diffrn_ambient_temperature 300
_diffrn_detector CPAD
_diffrn_detector_area_resol_mean 7.4
_diffrn_detector_type 'PHOTON III C14'
_diffrn_measured_fraction_theta_full 1.000
_diffrn_measured_fraction_theta_max 1.000
_diffrn_measurement_device 'three-circle diffractometer'
_diffrn_measurement_device_type D8_VENTURE_Mo
_diffrn_measurement_method '\f and \w scans'
_diffrn_radiation_monochromator 'goebel mirror'
_diffrn_radiation_probe x-ray
_diffrn_radiation_type MoK\a
_diffrn_radiation_wavelength 0.71073
_diffrn_reflns_av_R_equivalents 0.0275
_diffrn_reflns_av_unetI/netI 0.0189
_diffrn_reflns_Laue_measured_fraction_full 1.000
_diffrn_reflns_Laue_measured_fraction_max 1.000
_diffrn_reflns_limit_h_max 14
_diffrn_reflns_limit_h_min -14
_diffrn_reflns_limit_k_max 14
_diffrn_reflns_limit_k_min -14
_diffrn_reflns_limit_l_max 4
_diffrn_reflns_limit_l_min -4
_diffrn_reflns_number 3336
_diffrn_reflns_point_group_measured_fraction_full 1.000
_diffrn_reflns_point_group_measured_fraction_max 1.000
_diffrn_reflns_theta_full 25.242
_diffrn_reflns_theta_max 33.189
_diffrn_reflns_theta_min 3.126
_diffrn_source 'microfocus tube'
_diffrn_source_current 1.4
_diffrn_source_power 0.07
_diffrn_source_type 'Incoatec ImS 3.0'
_diffrn_source_voltage 50.0
_diffrn_standards_decay_% 0
_diffrn_standards_number 0
_exptl_absorpt_coefficient_mu 11.248
_exptl_absorpt_correction_T_max 0.7465
_exptl_absorpt_correction_T_min 0.6231
_exptl_absorpt_correction_type multi-scan
_exptl_absorpt_process_details
;
SADABS-2016/2 (Bruker,2016/2) was used for absorption correction.
wR2(int) was 0.1319 before and 0.0421 after correction.
The Ratio of minimum to maximum transmission is 0.8347.
The \l/2 correction factor is Not present.
;
_exptl_crystal_colour 'clear dark green'
_exptl_crystal_colour_lustre clear
_exptl_crystal_colour_modifier dark
_exptl_crystal_colour_primary green
_exptl_crystal_density_diffrn 4.755
_exptl_crystal_description block
_exptl_crystal_F_000 356
_exptl_crystal_size_max 0.04
_exptl_crystal_size_mid 0.04
_exptl_crystal_size_min 0.03
_refine_diff_density_max 0.537
_refine_diff_density_min -0.720
_refine_diff_density_rms 0.190
_refine_ls_extinction_coef 0.0200(17)
_refine_ls_extinction_expression Fc^*^=kFc[1+0.001xFc^2^\l^3^/sin(2\q)]^-1/4^
_refine_ls_extinction_method 'SHELXL-2019/2 (Sheldrick 2019)'
_refine_ls_goodness_of_fit_ref 1.103
_refine_ls_hydrogen_treatment undef
_refine_ls_matrix_type full
_refine_ls_number_parameters 45
_refine_ls_number_reflns 579
_refine_ls_number_restraints 0
_refine_ls_restrained_S_all 1.103
_refine_ls_R_factor_all 0.0208
_refine_ls_R_factor_gt 0.0180
_refine_ls_shift/su_max 0.001
_refine_ls_shift/su_mean 0.000
_refine_ls_structure_factor_coef Fsqd
_refine_ls_weighting_details 'w=1/[\s^2^(Fo^2^)+(0.0238P)^2^+0.1023P] where P=(Fo^2^+2Fc^2^)/3'
_refine_ls_weighting_scheme calc
_refine_ls_wR_factor_gt 0.0447
_refine_ls_wR_factor_ref 0.0457
_reflns_Friedel_coverage 0.000
_reflns_number_gt 535
_reflns_number_total 579
_reflns_threshold_expression 'I > 2\s(I)'
_cod_data_source_file d5dt01230a2.cif
_cod_data_source_block 20240630_1_e10mf2p2_rt_0m
_cod_depositor_comments 'Adding full bibliography for 7719235--7719237.cif.'
_cod_original_sg_symbol_H-M Pbnm
_cod_database_code 7719237
_shelx_shelxl_version_number 2019/3
_shelx_space_group_comment
;
The symmetry employed for this shelxl refinement is uniquely defined
by the following loop, which should always be used as a source of
symmetry information in preference to the above space-group names.
They are only intended as comments.
;
_shelx_estimated_absorpt_t_max 0.729
_shelx_estimated_absorpt_t_min 0.662
_olex2_refinement_description
;
1. Shared sites
{Ni1, Cr1}
{Ni2, Cr2}
2. Uiso/Uaniso restraints and constraints
Uanis(Ni1) = Uanis(Cr1)
Uanis(Ni2) = Uanis(Cr2)
3. Others
 Sof(Ni2)=Sof(Cr1)=0.5*(1-FVAR(2))
 Sof(Ni1)=Sof(Cr2)=0.5*FVAR(2)
;
_olex2_date_sample_data_collection 2024-06-30
_olex2_exptl_crystal_mounting_method 'on MiTeGen MicroMount with nitrocellulose lacquer'
_olex2_submission_special_instructions 'No special instructions were received'

loop_
_space_group_symop_operation_xyz
'x, y, z'
'x+1/2, -y+1/2, -z'
'-x, -y, z+1/2'
'-x+1/2, y+1/2, -z+1/2'
'-x, -y, -z'
'-x-1/2, y-1/2, z'
'x, y, -z-1/2'
'x-1/2, -y-1/2, z-1/2'

loop_
_atom_site_label
_atom_site_type_symbol
_atom_site_fract_x
_atom_site_fract_y
_atom_site_fract_z
_atom_site_U_iso_or_equiv
_atom_site_adp_type
_atom_site_occupancy
_atom_site_site_symmetry_order
_atom_site_calc_flag
_atom_site_refinement_flags_posn
_atom_site_refinement_flags_adp
_atom_site_refinement_flags_occupancy
_atom_site_disorder_assembly
_atom_site_disorder_group
Ni2 Ni 0.56515(3) 0.62072(3) 0.250000 0.00447(11) Uani 0.361(4) 2 d S T P A 2
Ni1 Ni 0.19726(3) 0.60849(3) 0.250000 0.00536(10) Uani 0.639(4) 2 d S T P A 1
O1 O 0.38402(14) 0.50927(17) 0.250000 0.0060(3) Uani 1 2 d S T P . .
O2 O 0.50798(15) 0.76563(16) 0.750000 0.0069(3) Uani 1 2 d S T P . .
O4 O 0.37045(16) 0.98673(18) 0.750000 0.0090(3) Uani 1 2 d S T P . .
O3 O 0.25067(16) 0.75688(16) 0.750000 0.0081(3) Uani 1 2 d S T P . .
B1 B 0.3772(2) 0.8386(3) 0.750000 0.0065(4) Uani 1 2 d S T P A .
Cr1 Cr 0.19726(3) 0.60849(3) 0.250000 0.00536(10) Uani 0.361(4) 2 d S T P A 2
Cr2 Cr 0.56515(3) 0.62072(3) 0.250000 0.00447(11) Uani 0.639(4) 2 d S T P A 1

loop_
_atom_site_aniso_label
_atom_site_aniso_U_11
_atom_site_aniso_U_22
_atom_site_aniso_U_33
_atom_site_aniso_U_23
_atom_site_aniso_U_13
_atom_site_aniso_U_12
Ni2 0.00433(16) 0.00410(15) 0.00499(16) 0.000 0.000 -0.00017(9)
Ni1 0.00502(15) 0.00460(15) 0.00645(16) 0.000 0.000 0.00039(9)
O1 0.0045(6) 0.0052(7) 0.0082(7) 0.000 0.000 0.0003(5)
O2 0.0043(6) 0.0055(6) 0.0109(7) 0.000 0.000 0.0000(5)
O4 0.0078(7) 0.0061(7) 0.0130(8) 0.000 0.000 0.0009(5)
O3 0.0057(6) 0.0072(6) 0.0114(7) 0.000 0.000 -0.0002(5)
B1 0.0056(9) 0.0069(10) 0.0071(10) 0.000 0.000 0.0005(7)
Cr1 0.00502(15) 0.00460(15) 0.00645(16) 0.000 0.000 0.00039(9)
Cr2 0.00433(16) 0.00410(15) 0.00499(16) 0.000 0.000 -0.00017(9)

loop_
_atom_type_symbol
_atom_type_description
_atom_type_scat_dispersion_real
_atom_type_scat_dispersion_imag
_atom_type_scat_source
B B 0.0013 0.0007 'International Tables Vol C Tables 4.2.6.8 and 6.1.1.4'
Cr Cr 0.3209 0.6236 'International Tables Vol C Tables 4.2.6.8 and 6.1.1.4'
Ni Ni 0.3393 1.1124 'International Tables Vol C Tables 4.2.6.8 and 6.1.1.4'
O O 0.0106 0.0060 'International Tables Vol C Tables 4.2.6.8 and 6.1.1.4'

loop_
_geom_angle_atom_site_label_1
_geom_angle_atom_site_label_2
_geom_angle_atom_site_label_3
_geom_angle
_geom_angle_site_symmetry_1
_geom_angle_site_symmetry_3
_geom_angle_publ_flag
O1 Ni2 Ni2 42.31(3) . 5_665 ?
O1 Ni2 Ni2 41.93(4) 5_666 5_666 ?
O1 Ni2 Ni2 93.06(4) 5_666 5_665 ?
O1 Ni2 Ni2 93.06(4) 5_665 5_666 ?
O1 Ni2 Ni2 42.31(3) . 5_666 ?
O1 Ni2 Ni2 41.93(4) 5_665 5_665 ?
O1 Ni2 O1 100.28(7) 5_665 5_666 ?
O1 Ni2 O1 84.24(5) . 5_666 ?
O1 Ni2 O1 84.24(5) . 5_665 ?
O1 Ni2 O2 96.01(5) . . ?
O1 Ni2 O2 82.84(5) 5_665 1_554 ?
O1 Ni2 O2 82.84(5) 5_666 . ?
O1 Ni2 O2 176.88(5) 5_666 1_554 ?
O1 Ni2 O2 176.88(5) 5_665 . ?
O1 Ni2 O2 96.01(5) . 1_554 ?
O1 Ni2 O3 96.90(5) 5_666 2_566 ?
O1 Ni2 O3 96.90(5) 5_665 2_566 ?
O1 Ni2 O3 178.21(6) . 2_566 ?
O2 Ni2 Ni2 138.23(4) . 5_665 ?
O2 Ni2 Ni2 89.20(4) . 5_666 ?
O2 Ni2 Ni2 138.23(4) 1_554 5_666 ?
O2 Ni2 Ni2 89.20(4) 1_554 5_665 ?
O2 Ni2 O2 94.04(6) 1_554 . ?
O3 Ni2 Ni2 138.81(3) 2_566 5_666 ?
O3 Ni2 Ni2 138.81(3) 2_566 5_665 ?
O3 Ni2 O2 82.78(5) 2_566 1_554 ?
O3 Ni2 O2 82.78(5) 2_566 . ?
O1 Ni1 O2 174.43(6) . 2_466 ?
O1 Ni1 O4 91.55(5) . 6_655 ?
O1 Ni1 O4 91.55(5) . 6_654 ?
O1 Ni1 O3 94.82(5) . 1_554 ?
O1 Ni1 O3 94.82(5) . . ?
O4 Ni1 O2 92.02(5) 6_654 2_466 ?
O4 Ni1 O2 92.02(5) 6_655 2_466 ?
O4 Ni1 O4 100.22(7) 6_654 6_655 ?
O4 Ni1 O3 82.86(5) 6_655 . ?
O4 Ni1 O3 82.86(5) 6_654 1_554 ?
O4 Ni1 O3 172.86(6) 6_655 1_554 ?
O4 Ni1 O3 172.86(6) 6_654 . ?
O3 Ni1 O2 81.39(5) . 2_466 ?
O3 Ni1 O2 81.39(5) 1_554 2_466 ?
O3 Ni1 O3 93.36(6) . 1_554 ?
Ni1 O1 Ni2 119.04(5) . 5_665 ?
Ni1 O1 Ni2 119.04(5) . 5_666 ?
Ni1 O1 Cr2 121.76(8) . . ?
Cr1 O1 Ni2 121.76(8) . . ?
Cr2 O1 Ni2 95.76(5) . 5_665 ?
Cr2 O1 Ni2 95.76(5) . 5_666 ?
B1 O2 Ni2 121.78(7) . . ?
B1 O2 Ni2 121.78(7) . 1_556 ?
B1 O2 Ni1 118.60(14) . 2_566 ?
B1 O2 Cr2 121.78(7) . . ?
Cr2 O2 Ni2 94.04(6) . 1_556 ?
Cr2 O2 Ni1 97.36(5) . 2_566 ?
Ni1 O4 Ni1 100.22(7) 6_666 6_665 ?
B1 O4 Ni1 124.83(6) . 6_665 ?
B1 O4 Ni1 124.83(6) . 6_666 ?
Ni2 O3 Cr1 98.47(5) 2_466 . ?
Ni1 O3 Ni1 93.36(6) 1_556 . ?
B1 O3 Ni2 115.17(14) . 2_466 ?
B1 O3 Ni1 122.95(7) . 1_556 ?
B1 O3 Ni1 122.94(7) . . ?
B1 O3 Cr1 122.94(7) . . ?
O2 B1 O3 119.4(2) . . ?
O4 B1 O2 121.18(19) . . ?
O4 B1 O3 119.45(18) . . ?
O1 Cr1 O2 174.43(6) . 2_466 ?
O1 Cr1 O4 91.55(5) . 6_654 ?
O1 Cr1 O4 91.55(5) . 6_655 ?
O1 Cr1 O3 94.82(5) . . ?
O1 Cr1 O3 94.82(5) . 1_554 ?
O4 Cr1 O2 92.02(5) 6_655 2_466 ?
O4 Cr1 O2 92.02(5) 6_654 2_466 ?
O4 Cr1 O4 100.22(7) 6_654 6_655 ?
O4 Cr1 O3 172.86(6) 6_655 1_554 ?
O4 Cr1 O3 82.86(5) 6_655 . ?
O4 Cr1 O3 172.86(6) 6_654 . ?
O4 Cr1 O3 82.86(5) 6_654 1_554 ?
O3 Cr1 O2 81.39(5) . 2_466 ?
O3 Cr1 O2 81.39(5) 1_554 2_466 ?
O3 Cr1 O3 93.36(6) . 1_554 ?
O1 Cr2 O1 84.24(5) . 5_666 ?
O1 Cr2 O1 84.24(5) . 5_665 ?
O1 Cr2 O1 100.28(7) 5_665 5_666 ?
O1 Cr2 O2 176.88(5) 5_665 . ?
O1 Cr2 O2 96.01(5) . 1_554 ?
O1 Cr2 O2 96.01(5) . . ?
O1 Cr2 O2 82.84(5) 5_666 . ?
O1 Cr2 O2 82.84(5) 5_665 1_554 ?
O1 Cr2 O2 176.88(5) 5_666 1_554 ?
O1 Cr2 O3 178.21(6) . 2_566 ?
O1 Cr2 O3 96.90(5) 5_665 2_566 ?
O1 Cr2 O3 96.90(5) 5_666 2_566 ?
O2 Cr2 O2 94.04(6) 1_554 . ?
O3 Cr2 O2 82.78(5) 2_566 . ?
O3 Cr2 O2 82.78(5) 2_566 1_554 ?

loop_
_geom_bond_atom_site_label_1
_geom_bond_atom_site_label_2
_geom_bond_distance
_geom_bond_site_symmetry_2
_geom_bond_publ_flag
Ni2 Ni2 2.9371(6) 5_666 ?
Ni2 Ni2 2.9371(6) 5_665 ?
Ni2 O1 1.9871(10) 5_665 ?
Ni2 O1 1.9871(10) 5_666 ?
Ni2 O1 1.9725(15) . ?
Ni2 O2 2.0850(10) . ?
Ni2 O2 2.0850(10) 1_554 ?
Ni2 O3 2.0598(16) 2_566 ?
Ni1 O1 1.9644(14) . ?
Ni1 O2 2.1066(15) 2_466 ?
Ni1 O4 1.9880(11) 6_655 ?
Ni1 O4 1.9880(11) 6_654 ?
Ni1 O3 2.0966(11) 1_554 ?
Ni1 O3 2.0966(11) . ?
O1 Cr1 1.9644(14) . ?
O1 Cr2 1.9725(15) . ?
O2 B1 1.390(3) . ?
O2 Cr2 2.0850(10) . ?
O4 B1 1.348(3) . ?
O3 B1 1.396(3) . ?
O3 Cr1 2.0966(11) . ?

loop_
_geom_torsion_atom_site_label_1
_geom_torsion_atom_site_label_2
_geom_torsion_atom_site_label_3
_geom_torsion_atom_site_label_4
_geom_torsion
_geom_torsion_site_symmetry_1
_geom_torsion_site_symmetry_2
_geom_torsion_site_symmetry_3
_geom_torsion_site_symmetry_4
_geom_torsion_publ_flag
Ni2 O2 B1 O4 -120.62(9) . . . . ?
Ni2 O2 B1 O4 120.62(9) 1_556 . . . ?
Ni2 O2 B1 O3 -59.38(9) 1_556 . . . ?
Ni2 O2 B1 O3 59.38(9) . . . . ?
Ni2 O3 B1 O2 180.0 2_466 . . . ?
Ni2 O3 B1 O4 0.0 2_466 . . . ?
Ni1 O2 B1 O4 0.0 2_566 . . . ?
Ni1 O2 B1 O3 180.0 2_566 . . . ?
Ni1 O4 B1 O2 110.82(11) 6_665 . . . ?
Ni1 O4 B1 O2 -110.82(11) 6_666 . . . ?
Ni1 O4 B1 O3 -69.18(11) 6_665 . . . ?
Ni1 O4 B1 O3 69.18(11) 6_666 . . . ?
Ni1 O3 B1 O2 60.11(10) 1_556 . . . ?
Ni1 O3 B1 O2 -60.11(10) . . . . ?
Ni1 O3 B1 O4 -119.89(10) 1_556 . . . ?
Ni1 O3 B1 O4 119.89(10) . . . . ?
Cr1 O3 B1 O2 -60.11(10) . . . . ?
Cr1 O3 B1 O4 119.89(10) . . . . ?
Cr2 O2 B1 O4 -120.62(9) . . . . ?
Cr2 O2 B1 O3 59.38(9) . . . . ?
